data_1569726
loop_
_publ_author_name
'Yang, Bo'
'Yan, Suqiong'
'Li, Chengbo'
'Ma, Hui'
'Feng, Fanda'
'Zhang, Yuan'
'Huang, Wei'

_publ_section_title
;
 Mn(iii)-mediated C-P bond activation of diphosphines: toward a highly
 emissive phosphahelicene cation scaffold and modulated circularly
 polarized luminescence.
;
_journal_issue 38
_journal_name_full 'Chemical science'
_journal_page_first 10446
_journal_page_last 10457
_journal_paper_doi 10.1039/d3sc03201a
_journal_volume 14
_journal_year 2023
_chemical_formula_moiety 'B F4, C32 H22 P'
_chemical_formula_sum 'C32 H23 B F4 P'
_chemical_formula_weight 525.28
_space_group_crystal_system monoclinic
_space_group_IT_number 14
_space_group_name_Hall '-P 2yn'
_space_group_name_H-M_alt 'P 1 21/n 1'
_atom_sites_solution_hydrogens geom
_audit_creation_date 2022-09-09
_audit_creation_method
;
Olex2 1.2-beta
(compiled 2018.05.29 svn.r3508 for OlexSys, GUI svn.r5506)
;
_audit_update_record
;
2022-12-09 deposited with the CCDC.	2023-08-11 downloaded from the CCDC.
;
_cell_angle_alpha 90
_cell_angle_beta 92.265(2)
_cell_angle_gamma 90
_cell_formula_units_Z 4
_cell_length_a 11.3669(7)
_cell_length_b 11.7224(7)
_cell_length_c 18.4484(12)
_cell_measurement_reflns_used 9942
_cell_measurement_temperature 193(2)
_cell_measurement_theta_max 27.48
_cell_measurement_theta_min 2.50
_cell_volume 2456.3(3)
_computing_cell_refinement 'SAINT V8.40B (?, 2016)'
_computing_data_reduction 'SAINT V8.40B (?, 2016)'
_computing_molecular_graphics 'Olex2 (Dolomanov et al., 2009)'
_computing_publication_material 'Olex2 (Dolomanov et al., 2009)'
_computing_structure_refinement 'ShelXL (Sheldrick, 2015)'
_diffrn_ambient_temperature 193.15
_diffrn_measured_fraction_theta_full 0.993
_diffrn_measured_fraction_theta_max 0.994
_diffrn_measurement_device_type 'Bruker APEX-II CCD'
_diffrn_measurement_method '\f and \w scans'
_diffrn_radiation_type MoK\a
_diffrn_radiation_wavelength 0.71073
_diffrn_reflns_av_R_equivalents 0.0532
_diffrn_reflns_av_unetI/netI 0.0470
_diffrn_reflns_Laue_measured_fraction_full 0.993
_diffrn_reflns_Laue_measured_fraction_max 0.994
_diffrn_reflns_limit_h_max 14
_diffrn_reflns_limit_h_min -13
_diffrn_reflns_limit_k_max 15
_diffrn_reflns_limit_k_min -15
_diffrn_reflns_limit_l_max 23
_diffrn_reflns_limit_l_min -21
_diffrn_reflns_number 22063
_diffrn_reflns_point_group_measured_fraction_full 0.993
_diffrn_reflns_point_group_measured_fraction_max 0.994
_diffrn_reflns_theta_full 25.242
_diffrn_reflns_theta_max 27.481
_diffrn_reflns_theta_min 2.059
_diffrn_standards_number 0
_exptl_absorpt_coefficient_mu 0.164
_exptl_absorpt_correction_T_max 0.7347
_exptl_absorpt_correction_T_min 0.6862
_exptl_absorpt_correction_type none
_exptl_absorpt_process_details
;
SADABS-2016/2 (Bruker,2016/2) was used for absorption correction.
wR2(int) was 0.1083 before and 0.0801 after correction.
The Ratio of minimum to maximum transmission is 0.9340.
The \l/2 correction factor is Not present.
;
_exptl_crystal_colour green
_exptl_crystal_density_diffrn 1.420
_exptl_crystal_description block
_exptl_crystal_F_000 1084
_exptl_crystal_preparation Luminescent
_exptl_crystal_size_max 0.11
_exptl_crystal_size_mid 0.1
_exptl_crystal_size_min 0.09
_refine_diff_density_max 0.465
_refine_diff_density_min -0.381
_refine_diff_density_rms 0.051
_refine_ls_extinction_method none
_refine_ls_goodness_of_fit_ref 1.028
_refine_ls_hydrogen_treatment constr
_refine_ls_matrix_type full
_refine_ls_number_parameters 343
_refine_ls_number_reflns 5605
_refine_ls_number_restraints 0
_refine_ls_restrained_S_all 1.028
_refine_ls_R_factor_all 0.0562
_refine_ls_R_factor_gt 0.0469
_refine_ls_shift/su_max 0.001
_refine_ls_shift/su_mean 0.000
_refine_ls_structure_factor_coef Fsqd
_refine_ls_weighting_details
;
 w=1/[\s^2^(Fo^2^)+(0.0599P)^2^+1.2703P]
 where P=(Fo^2^+2Fc^2^)/3
;
_refine_ls_weighting_scheme calc
_refine_ls_wR_factor_gt 0.1224
_refine_ls_wR_factor_ref 0.1300
_reflns_Friedel_coverage 0.000
_reflns_number_gt 4713
_reflns_number_total 5605
_reflns_threshold_expression 'I > 2\s(I)'
_cod_data_source_file d3sc03201a2.cif
_cod_data_source_block y1
_cod_depositor_comments 'Adding full bibliography for 1569716--1569732.cif.'
_cod_database_code 1569726
_shelxl_version_number 2013-2
_shelx_space_group_comment
;
The symmetry employed for this shelxl refinement is uniquely defined
by the following loop, which should always be used as a source of
symmetry information in preference to the above space-group names.
They are only intended as comments.
;
_shelx_estimated_absorpt_t_max 0.985
_shelx_estimated_absorpt_t_min 0.982
_olex2_refinement_description
;
1. Fixed Uiso
 At 1.2 times of:
  All C(H) groups
2.a Aromatic/amide H refined with riding coordinates:
 C4(H4), C5(H5), C6(H6), C7(H7), C9(H9), C10(H10), C13(H13), C14(H14),
 C16(H16), C17(H17), C18(H18), C19(H19), C22(H22), C23(H23), C24(H24), C25(H25),
  C26(H26), C28(H28), C29(H29), C30(H30), C31(H31), C32(H32)
;
_olex2_submission_special_instructions 'No special instructions were received'

loop_
_space_group_symop_operation_xyz
'x, y, z'
'-x+1/2, y+1/2, -z+1/2'
'-x, -y, -z'
'x-1/2, -y-1/2, z-1/2'

loop_
_atom_site_label
_atom_site_type_symbol
_atom_site_fract_x
_atom_site_fract_y
_atom_site_fract_z
_atom_site_U_iso_or_equiv
_atom_site_adp_type
_atom_site_occupancy
_atom_site_site_symmetry_order
_atom_site_calc_flag
_atom_site_refinement_flags_posn
_atom_site_refinement_flags_adp
_atom_site_refinement_flags_occupancy
_atom_site_disorder_assembly
_atom_site_disorder_group
B1 B 0.21518(18) 0.1861(2) 0.59072(12) 0.0360(4) Uani 1 1 d . . . . .
C1 C 0.70775(14) 0.53939(14) 0.71722(9) 0.0271(3) Uani 1 1 d . . . . .
C2 C 0.64754(14) 0.47669(13) 0.66368(9) 0.0255(3) Uani 1 1 d . . . . .
C3 C 0.52422(14) 0.49743(13) 0.65248(9) 0.0265(3) Uani 1 1 d . . . . .
C4 C 0.45689(15) 0.46249(15) 0.58993(10) 0.0308(4) Uani 1 1 d . . . . .
H4 H 0.4941 0.4215 0.5528 0.037 Uiso 1 1 calc R . . . .
C5 C 0.33956(16) 0.48690(16) 0.58227(12) 0.0383(4) Uani 1 1 d . . . . .
H5 H 0.2964 0.4642 0.5395 0.046 Uiso 1 1 calc R . . . .
C6 C 0.28202(16) 0.54561(17) 0.63747(12) 0.0401(4) Uani 1 1 d . . . . .
H6 H 0.1996 0.5589 0.6327 0.048 Uiso 1 1 calc R . . . .
C7 C 0.34391(15) 0.58333(15) 0.69753(11) 0.0355(4) Uani 1 1 d . . . . .
H7 H 0.3041 0.6226 0.7343 0.043 Uiso 1 1 calc R . . . .
C8 C 0.46726(14) 0.56475(14) 0.70587(10) 0.0291(4) Uani 1 1 d . . . . .
C9 C 0.53243(16) 0.61724(14) 0.76352(10) 0.0313(4) Uani 1 1 d . . . . .
H9 H 0.4927 0.6583 0.7996 0.038 Uiso 1 1 calc R . . . .
C10 C 0.65249(15) 0.60918(15) 0.76762(9) 0.0301(4) Uani 1 1 d . . . . .
H10 H 0.6974 0.6498 0.8037 0.036 Uiso 1 1 calc R . . . .
C11 C 0.72734(14) 0.40139(14) 0.62151(9) 0.0260(3) Uani 1 1 d . . . . .
C12 C 0.84483(14) 0.43430(14) 0.62940(9) 0.0285(3) Uani 1 1 d . . . . .
C13 C 0.93674(15) 0.38168(16) 0.59329(10) 0.0345(4) Uani 1 1 d . . . . .
H13 H 1.0151 0.4094 0.5986 0.041 Uiso 1 1 calc R . . . .
C14 C 0.91064(16) 0.28994(17) 0.55047(10) 0.0364(4) Uani 1 1 d . . . . .
H14 H 0.9696 0.2580 0.5215 0.044 Uiso 1 1 calc R . . . .
C15 C 0.79650(15) 0.24163(15) 0.54860(9) 0.0301(4) Uani 1 1 d . . . . .
C16 C 0.77768(17) 0.13263(16) 0.51651(10) 0.0353(4) Uani 1 1 d . . . . .
H16 H 0.8382 0.0987 0.4897 0.042 Uiso 1 1 calc R . . . .
C17 C 0.67481(18) 0.07640(16) 0.52365(10) 0.0380(4) Uani 1 1 d . . . . .
H17 H 0.6640 0.0029 0.5027 0.046 Uiso 1 1 calc R . . . .
C18 C 0.58394(17) 0.12682(15) 0.56215(10) 0.0345(4) Uani 1 1 d . . . . .
H18 H 0.5130 0.0857 0.5683 0.041 Uiso 1 1 calc R . . . .
C19 C 0.59581(15) 0.23407(14) 0.59085(9) 0.0289(3) Uani 1 1 d . . . . .
H19 H 0.5320 0.2675 0.6150 0.035 Uiso 1 1 calc R . . . .
C20 C 0.70239(14) 0.29597(14) 0.58498(9) 0.0260(3) Uani 1 1 d . . . . .
C21 C 0.93749(14) 0.65385(14) 0.69172(9) 0.0272(3) Uani 1 1 d . . . . .
C22 C 1.02543(15) 0.69456(15) 0.73997(10) 0.0306(4) Uani 1 1 d . . . . .
H22 H 1.0474 0.6524 0.7823 0.037 Uiso 1 1 calc R . . . .
C23 C 1.08044(16) 0.79746(16) 0.72540(11) 0.0361(4) Uani 1 1 d . . . . .
H23 H 1.1409 0.8257 0.7576 0.043 Uiso 1 1 calc R . . . .
C24 C 1.04690(17) 0.85879(16) 0.66380(11) 0.0382(4) Uani 1 1 d . . . . .
H24 H 1.0849 0.9290 0.6540 0.046 Uiso 1 1 calc R . . . .
C25 C 0.95876(18) 0.81907(16) 0.61642(11) 0.0380(4) Uani 1 1 d . . . . .
H25 H 0.9356 0.8627 0.5748 0.046 Uiso 1 1 calc R . . . .
C26 C 0.90420(16) 0.71572(16) 0.62957(10) 0.0335(4) Uani 1 1 d . . . . .
H26 H 0.8448 0.6873 0.5967 0.040 Uiso 1 1 calc R . . . .
C27 C 0.92939(15) 0.44162(14) 0.77948(9) 0.0284(3) Uani 1 1 d . . . . .
C28 C 0.85854(16) 0.39227(15) 0.83055(10) 0.0333(4) Uani 1 1 d . . . . .
H28 H 0.7762 0.4064 0.8287 0.040 Uiso 1 1 calc R . . . .
C29 C 0.90834(18) 0.32227(16) 0.88424(11) 0.0386(4) Uani 1 1 d . . . . .
H29 H 0.8601 0.2878 0.9190 0.046 Uiso 1 1 calc R . . . .
C30 C 1.02822(19) 0.30300(16) 0.88691(11) 0.0394(4) Uani 1 1 d . . . . .
H30 H 1.0624 0.2554 0.9237 0.047 Uiso 1 1 calc R . . . .
C31 C 1.09909(17) 0.35248(17) 0.83631(11) 0.0395(4) Uani 1 1 d . . . . .
H31 H 1.1816 0.3392 0.8389 0.047 Uiso 1 1 calc R . . . .
C32 C 1.05064(16) 0.42103(16) 0.78220(11) 0.0345(4) Uani 1 1 d . . . . .
H32 H 1.0992 0.4540 0.7471 0.041 Uiso 1 1 calc R . . . .
F1 F 0.32027(15) 0.1392(2) 0.61138(11) 0.1035(8) Uani 1 1 d . . . . .
F2 F 0.18109(11) 0.26036(11) 0.64361(7) 0.0533(3) Uani 1 1 d . . . . .
F3 F 0.13141(13) 0.10168(12) 0.57927(9) 0.0661(4) Uani 1 1 d . . . . .
F4 F 0.22474(19) 0.24280(16) 0.52665(8) 0.0896(6) Uani 1 1 d . . . . .
P1 P 0.86199(4) 0.52317(4) 0.70733(2) 0.02595(12) Uani 1 1 d . . . . .

loop_
_atom_site_aniso_label
_atom_site_aniso_U_11
_atom_site_aniso_U_22
_atom_site_aniso_U_33
_atom_site_aniso_U_23
_atom_site_aniso_U_13
_atom_site_aniso_U_12
B1 0.0295(10) 0.0455(12) 0.0333(11) -0.0019(9) 0.0033(8) 0.0004(8)
C1 0.0239(7) 0.0280(8) 0.0297(8) -0.0012(6) 0.0037(6) 0.0000(6)
C2 0.0275(8) 0.0237(7) 0.0254(8) 0.0012(6) 0.0040(6) -0.0003(6)
C3 0.0264(8) 0.0235(7) 0.0298(8) 0.0026(6) 0.0037(6) -0.0002(6)
C4 0.0302(8) 0.0295(8) 0.0327(9) 0.0014(7) 0.0011(7) 0.0002(7)
C5 0.0323(9) 0.0360(10) 0.0461(11) 0.0026(8) -0.0058(8) -0.0027(7)
C6 0.0245(8) 0.0374(10) 0.0584(13) 0.0041(9) 0.0028(8) 0.0001(7)
C7 0.0287(8) 0.0300(8) 0.0485(11) 0.0018(8) 0.0110(8) 0.0022(7)
C8 0.0287(8) 0.0239(8) 0.0351(9) 0.0032(7) 0.0068(7) 0.0012(6)
C9 0.0342(9) 0.0275(8) 0.0330(9) -0.0019(7) 0.0100(7) 0.0016(7)
C10 0.0327(9) 0.0290(8) 0.0287(9) -0.0048(7) 0.0040(7) -0.0006(7)
C11 0.0276(8) 0.0277(8) 0.0227(8) 0.0000(6) 0.0023(6) 0.0016(6)
C12 0.0287(8) 0.0294(8) 0.0276(8) -0.0052(6) 0.0038(6) -0.0008(6)
C13 0.0266(8) 0.0417(10) 0.0356(10) -0.0064(8) 0.0063(7) -0.0002(7)
C14 0.0316(9) 0.0449(10) 0.0331(10) -0.0082(8) 0.0080(7) 0.0047(8)
C15 0.0335(9) 0.0329(9) 0.0241(8) -0.0026(6) 0.0026(6) 0.0029(7)
C16 0.0417(10) 0.0356(9) 0.0289(9) -0.0072(7) 0.0037(7) 0.0066(8)
C17 0.0499(11) 0.0301(9) 0.0338(10) -0.0067(7) -0.0008(8) 0.0009(8)
C18 0.0381(9) 0.0317(9) 0.0336(9) -0.0003(7) 0.0004(7) -0.0040(7)
C19 0.0307(8) 0.0299(8) 0.0262(8) 0.0008(6) 0.0023(6) 0.0002(7)
C20 0.0287(8) 0.0270(8) 0.0225(8) 0.0006(6) 0.0016(6) 0.0021(6)
C21 0.0262(8) 0.0281(8) 0.0275(8) -0.0024(6) 0.0060(6) -0.0015(6)
C22 0.0323(9) 0.0313(9) 0.0284(9) -0.0026(7) 0.0038(7) -0.0010(7)
C23 0.0352(9) 0.0333(9) 0.0402(10) -0.0094(7) 0.0074(8) -0.0067(7)
C24 0.0440(10) 0.0289(9) 0.0429(11) -0.0034(7) 0.0176(8) -0.0032(8)
C25 0.0466(11) 0.0349(9) 0.0332(10) 0.0052(7) 0.0113(8) 0.0063(8)
C26 0.0338(9) 0.0363(9) 0.0305(9) -0.0014(7) 0.0027(7) 0.0007(7)
C27 0.0304(8) 0.0258(8) 0.0292(8) -0.0021(6) 0.0015(6) -0.0014(6)
C28 0.0320(9) 0.0343(9) 0.0340(9) -0.0017(7) 0.0059(7) -0.0023(7)
C29 0.0488(11) 0.0334(9) 0.0340(10) 0.0017(7) 0.0065(8) -0.0033(8)
C30 0.0513(11) 0.0300(9) 0.0363(10) -0.0015(7) -0.0059(8) 0.0012(8)
C31 0.0340(9) 0.0368(10) 0.0473(11) -0.0017(8) -0.0048(8) 0.0030(8)
C32 0.0304(9) 0.0333(9) 0.0400(10) -0.0008(7) 0.0027(7) -0.0016(7)
F1 0.0615(10) 0.1430(18) 0.1032(14) -0.0509(13) -0.0341(9) 0.0557(11)
F2 0.0531(7) 0.0515(7) 0.0565(8) -0.0120(6) 0.0160(6) -0.0001(6)
F3 0.0636(9) 0.0463(8) 0.0897(11) -0.0106(7) 0.0169(8) -0.0157(7)
F4 0.1374(16) 0.0943(13) 0.0367(8) 0.0094(8) 0.0008(9) -0.0516(12)
P1 0.0235(2) 0.0279(2) 0.0266(2) -0.00291(16) 0.00309(15) -0.00158(16)

loop_
_atom_type_symbol
_atom_type_description
_atom_type_scat_dispersion_real
_atom_type_scat_dispersion_imag
_atom_type_scat_source
C C 0.0033 0.0016 'International Tables Vol C Tables 4.2.6.8 and 6.1.1.4'
H H 0.0000 0.0000 'International Tables Vol C Tables 4.2.6.8 and 6.1.1.4'
B B 0.0013 0.0007 'International Tables Vol C Tables 4.2.6.8 and 6.1.1.4'
F F 0.0171 0.0103 'International Tables Vol C Tables 4.2.6.8 and 6.1.1.4'
P P 0.1023 0.0942 'International Tables Vol C Tables 4.2.6.8 and 6.1.1.4'

loop_
_geom_angle_atom_site_label_1
_geom_angle_atom_site_label_2
_geom_angle_atom_site_label_3
_geom_angle
_geom_angle_site_symmetry_1
_geom_angle_site_symmetry_3
_geom_angle_publ_flag
F1 B1 F2 109.10(18) . . ?
F1 B1 F3 110.2(2) . . ?
F1 B1 F4 110.0(2) . . ?
F2 B1 F3 110.47(16) . . ?
F4 B1 F2 109.94(19) . . ?
F4 B1 F3 107.10(18) . . ?
C2 C1 C10 123.90(15) . . ?
C2 C1 P1 109.28(12) . . ?
C10 C1 P1 126.71(13) . . ?
C1 C2 C3 117.73(15) . . ?
C1 C2 C11 112.82(14) . . ?
C3 C2 C11 129.27(15) . . ?
C2 C3 C8 117.41(15) . . ?
C4 C3 C2 124.22(15) . . ?
C4 C3 C8 118.22(15) . . ?
C3 C4 H4 119.4 . . ?
C5 C4 C3 121.10(17) . . ?
C5 C4 H4 119.4 . . ?
C4 C5 H5 119.8 . . ?
C4 C5 C6 120.40(18) . . ?
C6 C5 H5 119.8 . . ?
C5 C6 H6 119.8 . . ?
C7 C6 C5 120.40(17) . . ?
C7 C6 H6 119.8 . . ?
C6 C7 H7 119.5 . . ?
C6 C7 C8 120.91(17) . . ?
C8 C7 H7 119.5 . . ?
C7 C8 C3 118.66(16) . . ?
C9 C8 C3 121.22(15) . . ?
C9 C8 C7 120.03(16) . . ?
C8 C9 H9 119.9 . . ?
C10 C9 C8 120.27(16) . . ?
C10 C9 H9 119.9 . . ?
C1 C10 H10 120.8 . . ?
C9 C10 C1 118.36(16) . . ?
C9 C10 H10 120.8 . . ?
C12 C11 C2 112.26(14) . . ?
C12 C11 C20 117.40(14) . . ?
C20 C11 C2 129.64(15) . . ?
C11 C12 C13 123.87(16) . . ?
C11 C12 P1 108.71(12) . . ?
C13 C12 P1 125.50(13) . . ?
C12 C13 H13 120.9 . . ?
C14 C13 C12 118.28(16) . . ?
C14 C13 H13 120.9 . . ?
C13 C14 H14 119.7 . . ?
C13 C14 C15 120.62(16) . . ?
C15 C14 H14 119.7 . . ?
C14 C15 C16 119.53(16) . . ?
C14 C15 C20 120.74(16) . . ?
C16 C15 C20 119.44(16) . . ?
C15 C16 H16 119.5 . . ?
C17 C16 C15 120.92(17) . . ?
C17 C16 H16 119.5 . . ?
C16 C17 H17 120.0 . . ?
C16 C17 C18 119.94(17) . . ?
C18 C17 H17 120.0 . . ?
C17 C18 H18 119.4 . . ?
C19 C18 C17 121.21(17) . . ?
C19 C18 H18 119.4 . . ?
C18 C19 H19 119.6 . . ?
C18 C19 C20 120.74(16) . . ?
C20 C19 H19 119.6 . . ?
C11 C20 C15 117.79(15) . . ?
C19 C20 C11 124.01(15) . . ?
C19 C20 C15 117.59(15) . . ?
C22 C21 C26 120.66(16) . . ?
C22 C21 P1 121.82(13) . . ?
C26 C21 P1 117.51(13) . . ?
C21 C22 H22 120.3 . . ?
C23 C22 C21 119.33(17) . . ?
C23 C22 H22 120.3 . . ?
C22 C23 H23 120.1 . . ?
C24 C23 C22 119.84(18) . . ?
C24 C23 H23 120.1 . . ?
C23 C24 H24 119.6 . . ?
C25 C24 C23 120.82(17) . . ?
C25 C24 H24 119.6 . . ?
C24 C25 H25 120.0 . . ?
C24 C25 C26 120.07(18) . . ?
C26 C25 H25 120.0 . . ?
C21 C26 H26 120.4 . . ?
C25 C26 C21 119.27(17) . . ?
C25 C26 H26 120.4 . . ?
C28 C27 C32 120.05(17) . . ?
C28 C27 P1 119.01(13) . . ?
C32 C27 P1 120.81(13) . . ?
C27 C28 H28 120.0 . . ?
C29 C28 C27 119.90(17) . . ?
C29 C28 H28 120.0 . . ?
C28 C29 H29 120.1 . . ?
C30 C29 C28 119.73(18) . . ?
C30 C29 H29 120.1 . . ?
C29 C30 H30 119.8 . . ?
C29 C30 C31 120.49(18) . . ?
C31 C30 H30 119.8 . . ?
C30 C31 H31 119.8 . . ?
C32 C31 C30 120.39(18) . . ?
C32 C31 H31 119.8 . . ?
C27 C32 H32 120.3 . . ?
C31 C32 C27 119.44(17) . . ?
C31 C32 H32 120.3 . . ?
C1 P1 C21 114.00(8) . . ?
C1 P1 C27 112.08(8) . . ?
C12 P1 C1 93.91(8) . . ?
C12 P1 C21 114.21(8) . . ?
C12 P1 C27 108.58(8) . . ?
C21 P1 C27 112.63(8) . . ?

loop_
_geom_bond_atom_site_label_1
_geom_bond_atom_site_label_2
_geom_bond_distance
_geom_bond_site_symmetry_2
_geom_bond_publ_flag
B1 F1 1.356(3) . ?
B1 F2 1.375(2) . ?
B1 F3 1.384(3) . ?
B1 F4 1.364(3) . ?
C1 C2 1.390(2) . ?
C1 C10 1.405(2) . ?
C1 P1 1.7800(16) . ?
C2 C3 1.430(2) . ?
C2 C11 1.504(2) . ?
C3 C4 1.420(2) . ?
C3 C8 1.436(2) . ?
C4 H4 0.9500 . ?
C4 C5 1.366(2) . ?
C5 H5 0.9500 . ?
C5 C6 1.411(3) . ?
C6 H6 0.9500 . ?
C6 C7 1.363(3) . ?
C7 H7 0.9500 . ?
C7 C8 1.421(2) . ?
C8 C9 1.413(3) . ?
C9 H9 0.9500 . ?
C9 C10 1.367(2) . ?
C10 H10 0.9500 . ?
C11 C12 1.392(2) . ?
C11 C20 1.431(2) . ?
C12 C13 1.404(2) . ?
C12 P1 1.7799(17) . ?
C13 H13 0.9500 . ?
C13 C14 1.360(3) . ?
C14 H14 0.9500 . ?
C14 C15 1.415(3) . ?
C15 C16 1.421(2) . ?
C15 C20 1.434(2) . ?
C16 H16 0.9500 . ?
C16 C17 1.353(3) . ?
C17 H17 0.9500 . ?
C17 C18 1.407(3) . ?
C18 H18 0.9500 . ?
C18 C19 1.369(2) . ?
C19 H19 0.9500 . ?
C19 C20 1.420(2) . ?
C21 C22 1.396(2) . ?
C21 C26 1.396(2) . ?
C21 P1 1.7848(17) . ?
C22 H22 0.9500 . ?
C22 C23 1.390(2) . ?
C23 H23 0.9500 . ?
C23 C24 1.386(3) . ?
C24 H24 0.9500 . ?
C24 C25 1.384(3) . ?
C25 H25 0.9500 . ?
C25 C26 1.387(3) . ?
C26 H26 0.9500 . ?
C27 C28 1.390(2) . ?
C27 C32 1.398(2) . ?
C27 P1 1.7866(18) . ?
C28 H28 0.9500 . ?
C28 C29 1.389(3) . ?
C29 H29 0.9500 . ?
C29 C30 1.380(3) . ?
C30 H30 0.9500 . ?
C30 C31 1.384(3) . ?
C31 H31 0.9500 . ?
C31 C32 1.379(3) . ?
C32 H32 0.9500 . ?
